data_7209995
loop_
_publ_author_name
'Du, Ke-Zhao'
'Feng, Mei-Ling'
'Li, Jian-Rong'
'Huang, Xiao-Ying'

_publ_section_title
;
 Ionothermal synthesis and characterization of two cluster chalcohalides:
 [Cr7S8Cl2(NH3)14.5(H2O)1.5]Cl3&#x00B7;H2O and
 [Emim]2[Sn2As2S4(S2)2Br2.43Cl1.56]
;
_journal_issue 28
_journal_name_full CrystEngComm
_journal_page_first 5594
_journal_paper_doi 10.1039/c3ce40592c
_journal_volume 15
_journal_year 2013
_chemical_formula_moiety 'Cl4 Cr14 H93 N29 O3 S16, 6(Cl), 2(H2 O)'
_chemical_formula_sum 'Cl10 Cr14 H97 N29 O5 S16'
_chemical_formula_weight 2179.69
_chemical_name_systematic
;
?
;
_space_group_IT_number 15
_symmetry_cell_setting monoclinic
_symmetry_space_group_name_Hall '-C 2yc'
_symmetry_space_group_name_H-M 'C 1 2/c 1'
_atom_sites_solution_hydrogens geom
_atom_sites_solution_primary direct
_atom_sites_solution_secondary difmap
_audit_creation_method SHELXL-97
_cell_angle_alpha 90.00
_cell_angle_beta 106.716(3)
_cell_angle_gamma 90.00
_cell_formula_units_Z 2
_cell_length_a 17.7748(5)
_cell_length_b 10.7982(3)
_cell_length_c 19.9149(5)
_cell_measurement_reflns_used 3880
_cell_measurement_temperature 293(2)
_cell_measurement_theta_max 29.0732
_cell_measurement_theta_min 2.229
_cell_volume 3660.86(18)
_computing_cell_refinement
;
CrysAlisPro, Oxford Diffraction Ltd.,
Version 1.171.33.66 (release 28-04-2010 CrysAlis171 .NET)
(compiled Apr 28 2010,14:27:37)
;
_computing_data_collection
;
CrysAlisPro, Oxford Diffraction Ltd.,
Version 1.171.33.66 (release 28-04-2010 CrysAlis171 .NET)
(compiled Apr 28 2010,14:27:37)
;
_computing_data_reduction
;
CrysAlisPro, Oxford Diffraction Ltd.,
Version 1.171.33.66 (release 28-04-2010 CrysAlis171 .NET)
(compiled Apr 28 2010,14:27:37)
;
_computing_molecular_graphics 'DIAMOND. Version 3.0. Crystal Impact'
_computing_publication_material 'Windows Word 2003'
_computing_structure_refinement 'SHELXL-97 (Sheldrick, 1997)'
_computing_structure_solution 'SHELXS-97 (Sheldrick, 1990)'
_diffrn_ambient_temperature 293(2)
_diffrn_detector_area_resol_mean 16.2083
_diffrn_measured_fraction_theta_full 0.987
_diffrn_measured_fraction_theta_max 0.987
_diffrn_measurement_device_type 'Xcalibur, Eos'
_diffrn_measurement_method '\w scans'
_diffrn_radiation_monochromator graphite
_diffrn_radiation_source 'fine-focus sealed tube'
_diffrn_radiation_type MoK\a
_diffrn_radiation_wavelength 0.71073
_diffrn_reflns_av_R_equivalents 0.0212
_diffrn_reflns_av_sigmaI/netI 0.0317
_diffrn_reflns_limit_h_max 22
_diffrn_reflns_limit_h_min -17
_diffrn_reflns_limit_k_max 13
_diffrn_reflns_limit_k_min -11
_diffrn_reflns_limit_l_max 22
_diffrn_reflns_limit_l_min -25
_diffrn_reflns_number 8185
_diffrn_reflns_theta_full 26.72
_diffrn_reflns_theta_max 26.72
_diffrn_reflns_theta_min 2.62
_exptl_absorpt_coefficient_mu 2.852
_exptl_absorpt_correction_T_max 1.0000
_exptl_absorpt_correction_T_min 0.6604
_exptl_absorpt_correction_type multi-scan
_exptl_absorpt_process_details
;
CrysAlisPro, Oxford Diffraction Ltd.,
Version 1.171.33.66 (release 28-04-2010 CrysAlis171 .NET)
(compiled Apr 28 2010,14:27:37)
Empirical absorption correction using spherical harmonics,
implemented in SCALE3 ABSPACK scaling algorithm.
;
_exptl_crystal_colour black
_exptl_crystal_density_diffrn 1.977
_exptl_crystal_density_method 'not measured'
_exptl_crystal_description sheet
_exptl_crystal_F_000 2204
_exptl_crystal_size_max 0.20
_exptl_crystal_size_mid 0.12
_exptl_crystal_size_min 0.07
_refine_diff_density_max 0.577
_refine_diff_density_min -0.392
_refine_diff_density_rms 0.091
_refine_ls_extinction_method none
_refine_ls_goodness_of_fit_ref 1.006
_refine_ls_hydrogen_treatment constr
_refine_ls_matrix_type full
_refine_ls_number_parameters 203
_refine_ls_number_reflns 3843
_refine_ls_number_restraints 6
_refine_ls_restrained_S_all 1.007
_refine_ls_R_factor_all 0.0482
_refine_ls_R_factor_gt 0.0288
_refine_ls_shift/su_max 0.001
_refine_ls_shift/su_mean 0.000
_refine_ls_structure_factor_coef Fsqd
_refine_ls_weighting_details 'calc w=1/[\s^2^(Fo^2^)+(0.0315P)^2^+0.0000P] where P=(Fo^2^+2Fc^2^)/3'
_refine_ls_weighting_scheme calc
_refine_ls_wR_factor_gt 0.0674
_refine_ls_wR_factor_ref 0.0700
_reflns_number_gt 2529
_reflns_number_total 3843
_reflns_threshold_expression >2sigma(I)
_cod_data_source_file c3ce40592c.txt
_cod_data_source_block x
_cod_original_cell_volume 3660.86(17)
_cod_original_sg_symbol_H-M 'C 2/c'
_cod_database_code 7209995

loop_
_symmetry_equiv_pos_as_xyz
'x, y, z'
'-x, y, -z+1/2'
'x+1/2, y+1/2, z'
'-x+1/2, y+1/2, -z+1/2'
'-x, -y, -z'
'x, -y, z-1/2'
'-x+1/2, -y+1/2, -z'
'x+1/2, -y+1/2, z-1/2'

loop_
_atom_site_label
_atom_site_type_symbol
_atom_site_fract_x
_atom_site_fract_y
_atom_site_fract_z
_atom_site_U_iso_or_equiv
_atom_site_adp_type
_atom_site_occupancy
_atom_site_symmetry_multiplicity
_atom_site_calc_flag
_atom_site_refinement_flags
_atom_site_disorder_assembly
_atom_site_disorder_group
Cr1 Cr 0.5000 0.36017(6) 0.2500 0.01914(14) Uani 1 2 d S . .
Cr2 Cr 0.39882(3) 0.51478(4) 0.10280(2) 0.02251(12) Uani 1 1 d . . .
Cr3 Cr 0.40189(2) 0.20245(4) 0.105258(19) 0.02252(12) Uani 1 1 d . . .
Cr4 Cr 0.29918(2) 0.35531(5) 0.19663(2) 0.02557(12) Uani 1 1 d . . .
S1 S 0.39911(4) 0.20492(6) 0.22291(3) 0.02447(17) Uani 1 1 d . A .
S2 S 0.30141(4) 0.35781(7) 0.07770(3) 0.02443(16) Uani 1 1 d . A .
S3 S 0.39628(4) 0.51243(6) 0.22063(3) 0.02341(16) Uani 1 1 d . A .
S4 S 0.50284(4) 0.36127(7) 0.37255(3) 0.02316(15) Uani 1 1 d . . .
Cl2 Cl 0.38925(4) -0.13773(7) -0.01938(4) 0.03702(18) Uani 1 1 d . . .
Cl1 Cl 0.19855(7) 0.19082(14) 0.16466(7) 0.0452(3) Uani 0.75 1 d P A 1
O1 O 0.3986(3) 0.5353(5) -0.0049(3) 0.086(2) Uani 0.75 1 d PU B 1
H1D H 0.4009 0.6053 -0.0202 0.128 Uiso 0.75 1 d PR B 1
H1E H 0.3877 0.4944 -0.0411 0.128 Uiso 0.75 1 d PR B 1
Cl3 Cl 0.4177(2) 0.8580(3) 0.22974(18) 0.0493(7) Uani 0.50 1 d P C 1
N1B N 0.2003(10) 0.2440(16) 0.1903(7) 0.099(7) Uani 0.25 1 d P A 2
H1G H 0.1763 0.2706 0.2211 0.148 Uiso 0.25 1 calc PR A 2
H1H H 0.2155 0.1658 0.1999 0.148 Uiso 0.25 1 calc PR A 2
H1I H 0.1674 0.2484 0.1472 0.148 Uiso 0.25 1 calc PR A 2
Cl1B Cl 0.3846(3) 0.4903(5) -0.0242(3) 0.0467(13) Uani 0.25 1 d P B 2
O2 O 0.3908(6) 0.8506(11) 0.2133(5) 0.091(4) Uani 0.50 1 d P D 2
H2D H 0.3929 0.9264 0.2152 0.136 Uiso 0.50 1 d PR D 2
H2E H 0.3590 0.8214 0.1786 0.136 Uiso 0.50 1 d PR D 2
N1 N 0.48591(15) 0.6555(2) 0.12587(12) 0.0395(6) Uani 1 1 d . B .
H1A H 0.4879 0.6902 0.1669 0.059 Uiso 1 1 calc R . .
H1B H 0.4739 0.7128 0.0924 0.059 Uiso 1 1 calc R . .
H1C H 0.5324 0.6225 0.1280 0.059 Uiso 1 1 calc R . .
N2 N 0.31681(15) 0.6657(2) 0.08156(12) 0.0366(6) Uani 1 1 d . B .
H2A H 0.3238 0.7115 0.1200 0.055 Uiso 1 1 calc R . .
H2B H 0.2680 0.6360 0.0686 0.055 Uiso 1 1 calc R . .
H2C H 0.3246 0.7122 0.0473 0.055 Uiso 1 1 calc R . .
N4 N 0.49202(13) 0.0677(2) 0.12857(11) 0.0329(6) Uani 1 1 d . B .
H4A H 0.4728 -0.0043 0.1093 0.049 Uiso 1 1 calc R . .
H4B H 0.5105 0.0586 0.1748 0.049 Uiso 1 1 calc R . .
H4C H 0.5307 0.0919 0.1114 0.049 Uiso 1 1 calc R . .
N5 N 0.31961(14) 0.0567(2) 0.08424(11) 0.0343(6) Uani 1 1 d . B .
H5A H 0.3336 0.0001 0.0576 0.051 Uiso 1 1 calc R . .
H5B H 0.2723 0.0862 0.0618 0.051 Uiso 1 1 calc R . .
H5C H 0.3181 0.0221 0.1244 0.051 Uiso 1 1 calc R . .
N3 N 0.40508(14) 0.1834(2) -0.00005(10) 0.0325(6) Uani 1 1 d . B .
H6A H 0.4523 0.2054 -0.0030 0.049 Uiso 1 1 calc R . .
H6B H 0.3687 0.2319 -0.0277 0.049 Uiso 1 1 calc R . .
H6C H 0.3956 0.1049 -0.0135 0.049 Uiso 1 1 calc R . .
N7 N 0.29973(15) 0.3584(2) 0.30390(11) 0.0453(7) Uani 1 1 d . A .
H7A H 0.3044 0.4362 0.3193 0.068 Uiso 1 1 calc R . .
H7B H 0.3400 0.3139 0.3294 0.068 Uiso 1 1 calc R . .
H7C H 0.2550 0.3263 0.3078 0.068 Uiso 1 1 calc R . .
N6 N 0.20644(14) 0.4885(3) 0.18099(11) 0.0406(7) Uani 1 1 d . A .
H8A H 0.2233 0.5537 0.2086 0.061 Uiso 1 1 calc R . .
H8B H 0.1656 0.4545 0.1915 0.061 Uiso 1 1 calc R . .
H8C H 0.1919 0.5128 0.1364 0.061 Uiso 1 1 calc R . .

loop_
_atom_site_aniso_label
_atom_site_aniso_U_11
_atom_site_aniso_U_22
_atom_site_aniso_U_33
_atom_site_aniso_U_23
_atom_site_aniso_U_13
_atom_site_aniso_U_12
Cr1 0.0181(3) 0.0193(3) 0.0180(3) 0.000 0.0021(2) 0.000
Cr2 0.0235(3) 0.0233(3) 0.0202(2) 0.00451(18) 0.00545(18) 0.0018(2)
Cr3 0.0199(3) 0.0212(3) 0.0233(2) -0.00278(18) 0.00125(18) 0.00145(19)
Cr4 0.0188(2) 0.0336(3) 0.0241(2) 0.0060(2) 0.00595(17) 0.0018(2)
S1 0.0230(4) 0.0224(4) 0.0236(3) 0.0026(3) -0.0004(3) -0.0016(3)
S2 0.0210(4) 0.0259(4) 0.0227(3) -0.0006(3) 0.0003(3) 0.0028(3)
S3 0.0257(4) 0.0241(4) 0.0201(3) -0.0012(3) 0.0062(3) 0.0034(3)
S4 0.0201(3) 0.0253(4) 0.0234(3) 0.0042(3) 0.0053(3) 0.0000(3)
Cl2 0.0393(5) 0.0317(4) 0.0445(4) 0.0033(3) 0.0191(3) 0.0034(4)
Cl1 0.0259(6) 0.0571(9) 0.0523(8) 0.0191(6) 0.0106(5) -0.0071(6)
O1 0.115(4) 0.078(4) 0.067(3) 0.002(2) 0.030(3) -0.017(3)
Cl3 0.066(2) 0.0342(12) 0.0579(15) -0.0004(11) 0.0335(16) -0.0003(12)
N1B 0.156(18) 0.076(13) 0.060(10) -0.040(8) 0.022(10) 0.012(12)
Cl1B 0.043(2) 0.069(4) 0.035(2) 0.028(2) 0.0236(18) 0.011(2)
O2 0.074(8) 0.125(8) 0.067(6) -0.016(4) 0.010(5) 0.019(6)
N1 0.0393(16) 0.0334(16) 0.0440(14) 0.0043(12) 0.0092(12) -0.0057(13)
N2 0.0349(15) 0.0292(16) 0.0445(14) 0.0089(11) 0.0097(11) 0.0049(12)
N4 0.0274(14) 0.0269(15) 0.0404(13) -0.0044(11) 0.0036(11) 0.0045(11)
N5 0.0282(15) 0.0354(16) 0.0376(13) -0.0076(11) 0.0071(11) -0.0044(12)
N3 0.0322(15) 0.0314(15) 0.0313(13) -0.0016(10) 0.0051(11) -0.0028(12)
N7 0.0386(16) 0.066(2) 0.0345(13) 0.0137(13) 0.0162(11) 0.0066(16)
N6 0.0309(16) 0.0562(19) 0.0383(14) 0.0108(12) 0.0155(12) 0.0146(13)

loop_
_atom_type_symbol
_atom_type_description
_atom_type_scat_dispersion_real
_atom_type_scat_dispersion_imag
_atom_type_scat_source
H H 0.0000 0.0000 'International Tables Vol C Tables 4.2.6.8 and 6.1.1.4'
N N 0.0061 0.0033 'International Tables Vol C Tables 4.2.6.8 and 6.1.1.4'
S S 0.1246 0.1234 'International Tables Vol C Tables 4.2.6.8 and 6.1.1.4'
Cr Cr 0.3209 0.6236 'International Tables Vol C Tables 4.2.6.8 and 6.1.1.4'
O O 0.0106 0.0060 'International Tables Vol C Tables 4.2.6.8 and 6.1.1.4'
Cl Cl 0.1484 0.1585 'International Tables Vol C Tables 4.2.6.8 and 6.1.1.4'

loop_
_geom_angle_atom_site_label_1
_geom_angle_atom_site_label_2
_geom_angle_atom_site_label_3
_geom_angle
_geom_angle_site_symmetry_1
_geom_angle_site_symmetry_3
S1 Cr1 S1 91.39(4) . 2_655
S1 Cr1 S3 178.47(3) . 2_655
S1 Cr1 S3 87.25(2) 2_655 2_655
S1 Cr1 S3 87.25(2) . .
S1 Cr1 S3 178.47(3) 2_655 .
S3 Cr1 S3 94.11(4) 2_655 .
S1 Cr1 S4 91.58(2) . .
S1 Cr1 S4 88.81(2) 2_655 .
S3 Cr1 S4 87.67(2) 2_655 .
S3 Cr1 S4 91.94(2) . .
S1 Cr1 S4 88.81(2) . 2_655
S1 Cr1 S4 91.58(2) 2_655 2_655
S3 Cr1 S4 91.94(2) 2_655 2_655
S3 Cr1 S4 87.67(2) . 2_655
S4 Cr1 S4 179.44(4) . 2_655
N1 Cr2 N2 84.88(10) . .
N1 Cr2 O1 86.23(15) . .
N2 Cr2 O1 85.35(18) . .
N1 Cr2 S4 90.42(7) . 2_655
N2 Cr2 S4 175.28(7) . 2_655
O1 Cr2 S4 93.94(17) . 2_655
N1 Cr2 S3 90.79(7) . .
N2 Cr2 S3 89.88(6) . .
O1 Cr2 S3 174.58(16) . .
S4 Cr2 S3 90.60(3) 2_655 .
N1 Cr2 S2 179.66(7) . .
N2 Cr2 S2 95.04(7) . .
O1 Cr2 S2 94.10(14) . .
S4 Cr2 S2 89.66(3) 2_655 .
S3 Cr2 S2 88.87(3) . .
N1 Cr2 Cl1B 98.67(14) . .
N2 Cr2 Cl1B 90.90(14) . .
O1 Cr2 Cl1B 13.2(2) . .
S4 Cr2 Cl1B 89.38(13) 2_655 .
S3 Cr2 Cl1B 170.54(13) . .
S2 Cr2 Cl1B 81.66(13) . .
N5 Cr3 N4 88.17(10) . .
N5 Cr3 N3 86.88(8) . .
N4 Cr3 N3 85.21(9) . .
N5 Cr3 S1 89.66(6) . .
N4 Cr3 S1 91.19(6) . .
N3 Cr3 S1 175.08(7) . .
N5 Cr3 S4 177.98(7) . 2_655
N4 Cr3 S4 90.09(7) . 2_655
N3 Cr3 S4 91.93(6) . 2_655
S1 Cr3 S4 91.42(3) . 2_655
N5 Cr3 S2 92.78(7) . .
N4 Cr3 S2 178.79(7) . .
N3 Cr3 S2 94.10(7) . .
S1 Cr3 S2 89.56(3) . .
S4 Cr3 S2 88.94(3) 2_655 .
N1B Cr4 N7 80.3(4) . .
N1B Cr4 N6 77.3(5) . .
N7 Cr4 N6 85.23(9) . .
N1B Cr4 S1 100.5(5) . .
N7 Cr4 S1 90.13(7) . .
N6 Cr4 S1 175.15(6) . .
N1B Cr4 S3 165.8(4) . .
N7 Cr4 S3 89.63(7) . .
N6 Cr4 S3 91.94(8) . .
S1 Cr4 S3 89.42(3) . .
N1B Cr4 S2 101.5(4) . .
N7 Cr4 S2 178.07(8) . .
N6 Cr4 S2 94.59(6) . .
S1 Cr4 S2 90.09(3) . .
S3 Cr4 S2 88.45(3) . .
N1B Cr4 Cl1 16.9(3) . .
N7 Cr4 Cl1 93.64(8) . .
N6 Cr4 Cl1 88.59(8) . .
S1 Cr4 Cl1 90.31(4) . .
S3 Cr4 Cl1 176.71(4) . .
S2 Cr4 Cl1 88.27(4) . .
Cr4 S1 Cr3 90.97(3) . .
Cr4 S1 Cr1 92.02(3) . .
Cr3 S1 Cr1 90.20(3) . .
Cr2 S2 Cr4 91.05(3) . .
Cr2 S2 Cr3 90.07(3) . .
Cr4 S2 Cr3 89.36(3) . .
Cr2 S3 Cr4 91.62(3) . .
Cr2 S3 Cr1 90.95(3) . .
Cr4 S3 Cr1 91.29(3) . .
Cr2 S4 Cr3 91.31(3) 2_655 2_655
Cr2 S4 Cr1 90.72(3) 2_655 .
Cr3 S4 Cr1 89.49(3) 2_655 .
Cr2 O1 H1D 118.6 . .
Cr2 O1 H1E 138.8 . .
H1D O1 H1E 101.2 . .
H2D Cl3 H2E 77.3 . .
Cr4 N1B H1G 109.5 . .
Cr4 N1B H1H 109.5 . .
H1G N1B H1H 109.5 . .
Cr4 N1B H1I 109.5 . .
H1G N1B H1I 109.5 . .
H1H N1B H1I 109.5 . .
Cr2 Cl1B H1D 83.0 . .
Cr2 Cl1B H1E 160.8 . .
H1D Cl1B H1E 81.1 . .
H2D O2 H2E 115.7 . .
Cr2 N1 H1A 109.5 . .
Cr2 N1 H1B 109.5 . .
H1A N1 H1B 109.5 . .
Cr2 N1 H1C 109.5 . .
H1A N1 H1C 109.5 . .
H1B N1 H1C 109.5 . .
Cr2 N2 H2A 109.5 . .
Cr2 N2 H2B 109.5 . .
H2A N2 H2B 109.5 . .
Cr2 N2 H2C 109.5 . .
H2A N2 H2C 109.5 . .
H2B N2 H2C 109.5 . .
Cr3 N4 H4A 109.5 . .
Cr3 N4 H4B 109.5 . .
H4A N4 H4B 109.5 . .
Cr3 N4 H4C 109.5 . .
H4A N4 H4C 109.5 . .
H4B N4 H4C 109.5 . .
Cr3 N5 H5A 109.5 . .
Cr3 N5 H5B 109.5 . .
H5A N5 H5B 109.5 . .
Cr3 N5 H5C 109.5 . .
H5A N5 H5C 109.5 . .
H5B N5 H5C 109.5 . .
Cr3 N3 H6A 109.5 . .
Cr3 N3 H6B 109.5 . .
H6A N3 H6B 109.5 . .
Cr3 N3 H6C 109.5 . .
H6A N3 H6C 109.5 . .
H6B N3 H6C 109.5 . .
Cr4 N7 H7A 109.5 . .
Cr4 N7 H7B 109.5 . .
H7A N7 H7B 109.5 . .
Cr4 N7 H7C 109.5 . .
H7A N7 H7C 109.5 . .
H7B N7 H7C 109.5 . .
Cr4 N6 H8A 109.5 . .
Cr4 N6 H8B 109.5 . .
H8A N6 H8B 109.5 . .
Cr4 N6 H8C 109.5 . .
H8A N6 H8C 109.5 . .
H8B N6 H8C 109.5 . .

loop_
_geom_bond_atom_site_label_1
_geom_bond_atom_site_label_2
_geom_bond_distance
_geom_bond_site_symmetry_2
Cr1 S1 2.4002(8) .
Cr1 S1 2.4002(8) 2_655
Cr1 S3 2.4132(8) 2_655
Cr1 S3 2.4132(8) .
Cr1 S4 2.4266(6) .
Cr1 S4 2.4266(6) 2_655
Cr2 N1 2.123(2) .
Cr2 N2 2.146(2) .
Cr2 O1 2.155(5) .
Cr2 S4 2.3558(8) 2_655
Cr2 S3 2.3600(7) .
Cr2 S2 2.3713(8) .
Cr2 Cl1B 2.483(5) .
Cr3 N5 2.107(2) .
Cr3 N4 2.115(2) .
Cr3 N3 2.1241(19) .
Cr3 S1 2.3578(7) .
Cr3 S4 2.3608(8) 2_655
Cr3 S2 2.3962(8) .
Cr4 N1B 2.102(18) .
Cr4 N7 2.134(2) .
Cr4 N6 2.142(2) .
Cr4 S1 2.3518(8) .
Cr4 S3 2.3687(8) .
Cr4 S2 2.3803(7) .
Cr4 Cl1 2.4708(14) .
S4 Cr2 2.3558(8) 2_655
S4 Cr3 2.3608(8) 2_655
O1 H1D 0.8202 .
O1 H1E 0.8199 .
Cl3 H2D 0.8658 .
Cl3 H2E 1.2924 .
N1B H1G 0.8900 .
N1B H1H 0.8900 .
N1B H1I 0.8900 .
Cl1B H1D 1.2723 .
Cl1B H1E 0.3594 .
O2 H2D 0.8200 .
O2 H2E 0.8200 .
N1 H1A 0.8900 .
N1 H1B 0.8900 .
N1 H1C 0.8900 .
N2 H2A 0.8900 .
N2 H2B 0.8900 .
N2 H2C 0.8900 .
N4 H4A 0.8900 .
N4 H4B 0.8900 .
N4 H4C 0.8900 .
N5 H5A 0.8900 .
N5 H5B 0.8900 .
N5 H5C 0.8900 .
N3 H6A 0.8900 .
N3 H6B 0.8900 .
N3 H6C 0.8900 .
N7 H7A 0.8900 .
N7 H7B 0.8900 .
N7 H7C 0.8900 .
N6 H8A 0.8900 .
N6 H8B 0.8900 .
N6 H8C 0.8900 .

loop_
_geom_hbond_atom_site_label_D
_geom_hbond_atom_site_label_H
_geom_hbond_atom_site_label_A
_geom_hbond_distance_DH
_geom_hbond_distance_HA
_geom_hbond_distance_DA
_geom_hbond_angle_DHA
_geom_hbond_site_symmetry_A
O1 H1D Cl2 0.82 2.78 3.542(6) 154.8 1_565
N1B H1G O2 0.89 2.18 3.069(18) 173.1 4_545
O2 H2D S1 0.82 3.01 3.831(11) 179.2 1_565
O2 H2E N2 0.82 2.51 3.258(10) 152.8 .
N1 H1A Cl3 0.89 2.70 3.461(4) 143.6 .
N1 H1A Cl3 0.89 2.89 3.627(4) 141.2 2_655
N1 H1B Cl2 0.89 2.81 3.667(2) 162.1 1_565
N1 H1C Cl1 0.89 2.93 3.654(3) 140.2 3
N2 H2A O2 0.89 2.42 3.258(10) 157.3 .
N2 H2A Cl3 0.89 2.82 3.632(4) 152.0 .
N2 H2B Cl2 0.89 2.68 3.526(3) 158.3 7
N2 H2C Cl2 0.89 2.57 3.419(2) 160.8 1_565
N4 H4A Cl2 0.89 2.94 3.720(2) 147.0 .
N4 H4B S1 0.89 2.71 3.376(2) 132.6 2_655
N4 H4B Cl3 0.89 2.92 3.614(4) 135.8 2_645
N4 H4C Cl2 0.89 2.67 3.521(2) 160.1 5_655
N5 H5A Cl2 0.89 2.53 3.416(2) 171.4 .
N5 H5B S2 0.89 2.78 3.448(2) 133.3 7
N5 H5B Cl1B 0.89 2.80 3.517(6) 138.9 7
N5 H5B Cl1 0.89 2.96 3.358(3) 109.4 .
N5 H5C O2 0.89 2.63 3.360(11) 139.9 1_545
N5 H5C Cl3 0.89 2.92 3.624(4) 137.0 1_545
N3 H6A Cl2 0.89 2.82 3.598(2) 147.0 5_655
N3 H6B Cl1 0.89 2.77 3.537(2) 144.8 7
N3 H6B Cl1B 0.89 2.80 3.353(6) 121.4 .
N3 H6C Cl2 0.89 2.62 3.491(2) 165.0 .
N7 H7A Cl1 0.89 2.77 3.643(3) 166.8 4
N7 H7B S4 0.89 2.82 3.473(3) 131.5 .
N7 H7C O2 0.89 2.52 3.305(10) 147.9 4_545
N7 H7C Cl3 0.89 2.96 3.727(5) 145.0 4_545
N6 H8A Cl1 0.89 2.91 3.753(3) 158.4 4
N6 H8B O2 0.89 2.64 3.424(11) 148.0 4_545
N6 H8B Cl3 0.89 2.66 3.503(4) 158.4 4_545
N6 H8C Cl2 0.89 2.72 3.563(2) 158.6 7
